data_1555466
loop_
_publ_author_name
'Zhao, Jidong'
'Liu, Jun'
'Xie, Xin'
'Li, Shi'
'Liu, Yuanhong'

_publ_section_title
;
 Gold-Catalyzed Synthesis of Tropone and Its Analogues via Oxidative Ring
 Expansion of Alkynyl Quinols.
;
_journal_issue 23
_journal_name_full 'Organic letters'
_journal_page_first 5926
_journal_page_last 5929
_journal_paper_doi 10.1021/acs.orglett.5b03160
_journal_volume 17
_journal_year 2015
_chemical_formula_sum 'C15 H12 O3'
_chemical_formula_weight 240.25
_space_group_crystal_system monoclinic
_space_group_IT_number 14
_space_group_name_Hall '-P 2yn'
_space_group_name_H-M_alt 'P 1 21/n 1'
_atom_sites_solution_hydrogens geom
_audit_creation_method SHELXL-2013
_cell_angle_alpha 90
_cell_angle_beta 117.751(3)
_cell_angle_gamma 90
_cell_formula_units_Z 4
_cell_length_a 13.899(3)
_cell_length_b 6.5834(12)
_cell_length_c 14.579(3)
_cell_measurement_reflns_used 1594
_cell_measurement_temperature 293(2)
_cell_measurement_theta_max 47.230
_cell_measurement_theta_min 5.539
_cell_volume 1180.6(4)
_computing_cell_refinement 'Bruker SMART'
_computing_data_collection 'Bruker SMART'
_computing_data_reduction 'Bruker SHELXTL'
_computing_molecular_graphics 'Bruker SHELXTL'
_computing_publication_material 'Bruker SHELXTL'
_computing_structure_refinement 'SHELXL-2013 (Sheldrick, 2013)'
_computing_structure_solution 'Bruker SHELXTL'
_diffrn_ambient_temperature 293(2)
_diffrn_measured_fraction_theta_full 1.000
_diffrn_measured_fraction_theta_max 1.000
_diffrn_measurement_device_type 'CCD area detector'
_diffrn_measurement_method 'phi and omega scans'
_diffrn_radiation_type MoK\a
_diffrn_radiation_wavelength 0.71073
_diffrn_reflns_av_R_equivalents 0.0315
_diffrn_reflns_av_unetI/netI 0.0332
_diffrn_reflns_Laue_measured_fraction_full 1.000
_diffrn_reflns_Laue_measured_fraction_max 1.000
_diffrn_reflns_limit_h_max 17
_diffrn_reflns_limit_h_min -16
_diffrn_reflns_limit_k_max 8
_diffrn_reflns_limit_k_min -6
_diffrn_reflns_limit_l_max 12
_diffrn_reflns_limit_l_min -17
_diffrn_reflns_number 6779
_diffrn_reflns_point_group_measured_fraction_full 1.000
_diffrn_reflns_point_group_measured_fraction_max 1.000
_diffrn_reflns_theta_full 25.242
_diffrn_reflns_theta_max 25.992
_diffrn_reflns_theta_min 1.673
_exptl_absorpt_coefficient_mu 0.094
_exptl_absorpt_correction_T_max 0.7456
_exptl_absorpt_correction_T_min 0.6629
_exptl_absorpt_correction_type multi-scan
_exptl_absorpt_process_details sadabs
_exptl_crystal_colour yellow
_exptl_crystal_density_diffrn 1.352
_exptl_crystal_description prismatic
_exptl_crystal_F_000 504
_exptl_crystal_size_max 0.23
_exptl_crystal_size_mid 0.16
_exptl_crystal_size_min 0.11
_refine_diff_density_max 0.267
_refine_diff_density_min -0.149
_refine_diff_density_rms 0.042
_refine_ls_extinction_method none
_refine_ls_goodness_of_fit_ref 1.070
_refine_ls_hydrogen_treatment constr
_refine_ls_matrix_type full
_refine_ls_number_parameters 165
_refine_ls_number_reflns 2313
_refine_ls_number_restraints 0
_refine_ls_restrained_S_all 1.070
_refine_ls_R_factor_all 0.0632
_refine_ls_R_factor_gt 0.0468
_refine_ls_shift/su_max 0.013
_refine_ls_shift/su_mean 0.000
_refine_ls_structure_factor_coef Fsqd
_refine_ls_weighting_details 'w=1/[\s^2^(Fo^2^)+(0.0696P)^2^+0.0999P] where P=(Fo^2^+2Fc^2^)/3'
_refine_ls_weighting_scheme calc
_refine_ls_wR_factor_gt 0.1228
_refine_ls_wR_factor_ref 0.1326
_reflns_Friedel_coverage 0.000
_reflns_number_gt 1753
_reflns_number_total 2313
_reflns_threshold_expression 'I > 2\s(I)'
_cod_data_source_file ol5b03160_si_003.cif
_cod_data_source_block cd15087
_cod_original_sg_symbol_H-M 'P 21/n'
_cod_database_code 1555466
_shelx_space_group_comment
; 
The symmetry employed for this shelxl refinement is uniquely defined 
by the following loop, which should always be used as a source of 
symmetry information in preference to the above space-group names. 
They are only intended as comments. 
;
_shelxl_version_number 2013-4

loop_
_space_group_symop_operation_xyz
'x, y, z'
'-x+1/2, y+1/2, -z+1/2'
'-x, -y, -z'
'x-1/2, -y-1/2, z-1/2'

loop_
_atom_site_label
_atom_site_type_symbol
_atom_site_fract_x
_atom_site_fract_y
_atom_site_fract_z
_atom_site_U_iso_or_equiv
_atom_site_adp_type
_atom_site_occupancy
_atom_site_site_symmetry_order
_atom_site_calc_flag
_atom_site_refinement_flags_posn
_atom_site_refinement_flags_adp
O1 O 0.80421(9) 0.1335(2) 0.70709(10) 0.0630(4) Uani 1 1 d . .
O2 O 1.09551(10) 0.2982(2) 1.13192(9) 0.0534(4) Uani 1 1 d . .
H2 H 1.1612 0.3179 1.1569 0.080 Uiso 1 1 calc R U
O3 O 1.03696(13) 0.0303(2) 0.67929(12) 0.0775(5) Uani 1 1 d . .
C1 C 0.88457(13) 0.1788(3) 0.79116(13) 0.0447(4) Uani 1 1 d . .
C2 C 0.86917(14) 0.2035(3) 0.88141(14) 0.0465(4) Uani 1 1 d . .
H2A H 0.7971 0.1932 0.8683 0.056 Uiso 1 1 calc R U
C3 C 0.93946(14) 0.2387(2) 0.98103(14) 0.0446(4) Uani 1 1 d . .
H3 H 0.9083 0.2452 1.0253 0.054 Uiso 1 1 calc R U
C4 C 1.05397(14) 0.2678(2) 1.02989(13) 0.0410(4) Uani 1 1 d . .
C5 C 1.11807(13) 0.2649(3) 0.98206(14) 0.0462(4) Uani 1 1 d . .
H5 H 1.1919 0.2869 1.0245 0.055 Uiso 1 1 calc R U
C6 C 1.08666(14) 0.2331(3) 0.87762(14) 0.0463(4) Uani 1 1 d . .
H6 H 1.1443 0.2348 0.8620 0.056 Uiso 1 1 calc R U
C7 C 0.98813(13) 0.1998(3) 0.79349(13) 0.0430(4) Uani 1 1 d . .
C8 C 0.98833(13) 0.1721(3) 0.69109(14) 0.0507(5) Uani 1 1 d . .
C9 C 0.93236(13) 0.3247(3) 0.60892(13) 0.0467(4) Uani 1 1 d . .
C10 C 0.90885(15) 0.2798(3) 0.50747(15) 0.0577(5) Uani 1 1 d . .
H10 H 0.9294 0.1554 0.4918 0.069 Uiso 1 1 calc R U
C11 C 0.85506(16) 0.4202(4) 0.43030(15) 0.0651(6) Uani 1 1 d . .
H11 H 0.8387 0.3878 0.3625 0.078 Uiso 1 1 calc R U
C12 C 0.82453(15) 0.6084(4) 0.45062(15) 0.0612(6) Uani 1 1 d . .
C13 C 0.85216(15) 0.6537(3) 0.55151(15) 0.0565(5) Uani 1 1 d . .
H13 H 0.8353 0.7811 0.5676 0.068 Uiso 1 1 calc R U
C14 C 0.90449(14) 0.5143(3) 0.62981(14) 0.0506(5) Uani 1 1 d . .
H14 H 0.9213 0.5483 0.6975 0.061 Uiso 1 1 calc R U
C15 C 0.7630(2) 0.7551(4) 0.3646(2) 0.0913(8) Uani 1 1 d . .
H15A H 0.6864 0.7315 0.3374 0.137 Uiso 1 1 calc R U
H15B H 0.7833 0.7364 0.3106 0.137 Uiso 1 1 calc R U
H15C H 0.7798 0.8914 0.3906 0.137 Uiso 1 1 calc R U

loop_
_atom_site_aniso_label
_atom_site_aniso_U_11
_atom_site_aniso_U_22
_atom_site_aniso_U_33
_atom_site_aniso_U_23
_atom_site_aniso_U_13
_atom_site_aniso_U_12
O1 0.0356(7) 0.0950(11) 0.0419(8) 0.0030(7) 0.0043(6) -0.0123(7)
O2 0.0466(7) 0.0675(8) 0.0377(7) 0.0033(6) 0.0125(6) 0.0026(6)
O3 0.0751(10) 0.0852(11) 0.0688(10) -0.0113(8) 0.0305(8) 0.0226(8)
C1 0.0315(9) 0.0504(10) 0.0410(10) 0.0061(8) 0.0074(8) 0.0000(7)
C2 0.0300(8) 0.0556(10) 0.0488(11) 0.0047(8) 0.0141(8) -0.0022(7)
C3 0.0418(9) 0.0462(10) 0.0472(11) 0.0041(8) 0.0219(8) 0.0016(7)
C4 0.0415(9) 0.0379(9) 0.0356(9) 0.0050(7) 0.0112(7) 0.0034(7)
C5 0.0294(8) 0.0564(10) 0.0416(10) 0.0005(8) 0.0071(7) 0.0002(7)
C6 0.0320(8) 0.0572(11) 0.0463(11) -0.0004(8) 0.0154(8) 0.0011(7)
C7 0.0345(9) 0.0478(10) 0.0401(10) 0.0014(7) 0.0119(7) 0.0016(7)
C8 0.0361(9) 0.0633(12) 0.0477(11) -0.0121(9) 0.0153(8) -0.0022(8)
C9 0.0353(9) 0.0666(12) 0.0378(10) -0.0079(8) 0.0166(8) -0.0067(8)
C10 0.0465(11) 0.0828(14) 0.0446(11) -0.0173(10) 0.0218(9) -0.0143(10)
C11 0.0521(11) 0.1080(18) 0.0324(10) -0.0082(11) 0.0172(9) -0.0287(12)
C12 0.0455(10) 0.0882(15) 0.0461(12) 0.0085(10) 0.0180(9) -0.0204(10)
C13 0.0511(11) 0.0670(13) 0.0538(12) 0.0053(10) 0.0264(10) -0.0074(9)
C14 0.0469(10) 0.0674(12) 0.0393(10) -0.0041(9) 0.0216(8) -0.0062(9)
C15 0.0814(17) 0.112(2) 0.0636(16) 0.0305(14) 0.0196(13) -0.0196(15)

loop_
_atom_type_symbol
_atom_type_description
_atom_type_scat_dispersion_real
_atom_type_scat_dispersion_imag
_atom_type_scat_source
C C 0.0033 0.0016 'International Tables Vol C Tables 4.2.6.8 and 6.1.1.4'
H H 0.0000 0.0000 'International Tables Vol C Tables 4.2.6.8 and 6.1.1.4'
O O 0.0106 0.0060 'International Tables Vol C Tables 4.2.6.8 and 6.1.1.4'

loop_
_geom_angle_atom_site_label_1
_geom_angle_atom_site_label_2
_geom_angle_atom_site_label_3
_geom_angle
C4 O2 H2 109.5
O1 C1 C7 118.42(17)
O1 C1 C2 118.59(16)
C7 C1 C2 122.98(15)
C3 C2 C1 131.88(16)
C3 C2 H2A 114.1
C1 C2 H2A 114.1
C2 C3 C4 130.34(17)
C2 C3 H3 114.8
C4 C3 H3 114.8
O2 C4 C5 121.66(16)
O2 C4 C3 112.37(15)
C5 C4 C3 125.98(17)
C4 C5 C6 127.99(16)
C4 C5 H5 116.0
C6 C5 H5 116.0
C7 C6 C5 132.84(17)
C7 C6 H6 113.6
C5 C6 H6 113.6
C6 C7 C1 127.89(17)
C6 C7 C8 116.49(15)
C1 C7 C8 115.55(15)
O3 C8 C9 121.81(18)
O3 C8 C7 119.55(18)
C9 C8 C7 118.60(15)
C14 C9 C10 118.38(18)
C14 C9 C8 122.09(16)
C10 C9 C8 119.51(17)
C11 C10 C9 119.7(2)
C11 C10 H10 120.1
C9 C10 H10 120.1
C10 C11 C12 121.97(18)
C10 C11 H11 119.0
C12 C11 H11 119.0
C13 C12 C11 117.64(19)
C13 C12 C15 121.7(2)
C11 C12 C15 120.7(2)
C12 C13 C14 121.4(2)
C12 C13 H13 119.3
C14 C13 H13 119.3
C13 C14 C9 120.83(17)
C13 C14 H14 119.6
C9 C14 H14 119.6
C12 C15 H15A 109.5
C12 C15 H15B 109.5
H15A C15 H15B 109.5
C12 C15 H15C 109.5
H15A C15 H15C 109.5
H15B C15 H15C 109.5

loop_
_geom_bond_atom_site_label_1
_geom_bond_atom_site_label_2
_geom_bond_distance
O1 C1 1.251(2)
O2 C4 1.337(2)
O2 H2 0.8200
O3 C8 1.211(2)
C1 C7 1.430(2)
C1 C2 1.437(3)
C2 C3 1.340(2)
C2 H2A 0.9300
C3 C4 1.422(2)
C3 H3 0.9300
C4 C5 1.363(2)
C5 C6 1.391(3)
C5 H5 0.9300
C6 C7 1.365(2)
C6 H6 0.9300
C7 C8 1.505(2)
C8 C9 1.477(3)
C9 C14 1.382(3)
C9 C10 1.390(2)
C10 C11 1.377(3)
C10 H10 0.9300
C11 C12 1.385(3)
C11 H11 0.9300
C12 C13 1.369(3)
C12 C15 1.496(3)
C13 C14 1.379(3)
C13 H13 0.9300
C14 H14 0.9300
C15 H15A 0.9600
C15 H15B 0.9600
C15 H15C 0.9600

loop_
_geom_hbond_atom_site_label_D
_geom_hbond_atom_site_label_H
_geom_hbond_atom_site_label_A
_geom_hbond_distance_DH
_geom_hbond_distance_HA
_geom_hbond_distance_DA
_geom_hbond_angle_DHA
_geom_hbond_site_symmetry_A
C5 H5 O1 0.93 2.43 3.162(2) 135.1 4_666
O2 H2 O1 0.82 1.80 2.6184(18) 177.7 4_666
C5 H5 O1 0.93 2.43 3.162(2) 135.1 4_666
O2 H2 O1 0.82 1.80 2.6184(18) 177.7 4_666

loop_
_geom_torsion_atom_site_label_1
_geom_torsion_atom_site_label_2
_geom_torsion_atom_site_label_3
_geom_torsion_atom_site_label_4
_geom_torsion
O1 C1 C2 C3 175.37(19)
C7 C1 C2 C3 -3.4(3)
C1 C2 C3 C4 1.5(3)
C2 C3 C4 O2 -179.66(17)
C2 C3 C4 C5 -0.1(3)
O2 C4 C5 C6 179.29(16)
C3 C4 C5 C6 -0.2(3)
C4 C5 C6 C7 1.2(3)
C5 C6 C7 C1 -3.2(3)
C5 C6 C7 C8 179.93(19)
O1 C1 C7 C6 -174.68(18)
C2 C1 C7 C6 4.1(3)
O1 C1 C7 C8 2.3(2)
C2 C1 C7 C8 -178.98(16)
C6 C7 C8 O3 62.3(2)
C1 C7 C8 O3 -114.96(19)
C6 C7 C8 C9 -115.27(18)
C1 C7 C8 C9 67.4(2)
O3 C8 C9 C14 -160.74(18)
C7 C8 C9 C14 16.8(2)
O3 C8 C9 C10 17.7(3)
C7 C8 C9 C10 -164.78(15)
C14 C9 C10 C11 -2.6(3)
C8 C9 C10 C11 178.92(16)
C9 C10 C11 C12 1.0(3)
C10 C11 C12 C13 1.6(3)
C10 C11 C12 C15 -177.99(18)
C11 C12 C13 C14 -2.6(3)
C15 C12 C13 C14 176.99(18)
C12 C13 C14 C9 1.0(3)
C10 C9 C14 C13 1.6(3)
C8 C9 C14 C13 -179.93(16)
